data_1534982
loop_
_publ_author_name
'Manos, M.J.'
'Woollins, J.D.'
'Slawin, A.M.Z.'
'Kabanos, T.A.'

_publ_section_title
;
 Polyoxomolybdenum(V) sulfite complexes: synthesis, structural and
 physical studies
;
_journal_name_full 'Angew. Chem. Int. ed.'
_journal_page_first 2801
_journal_page_last 2805
_journal_volume 41
_journal_year 2002
_chemical_formula_sum 'H88 Mo12 N20 O76 S16'
_chemical_name_systematic '(N H4)20 ((Mo2 O4)6 (S O3)16) (H2 O)4'
_space_group_IT_number 15
_symmetry_space_group_name_Hall '-C 2yc'
_symmetry_space_group_name_H-M 'C 1 2/c 1'
_cell_angle_alpha 90
_cell_angle_beta 116.751
_cell_angle_gamma 90
_cell_formula_units_Z 8
_cell_length_a 57.0591
_cell_length_b 15.6701
_cell_length_c 27.4303
_cell_volume 21901.035
_citation_journal_id_ASTM ACIEF5
_cod_data_source_file Manos_ACIEF5_2002_513.cif
_cod_data_source_block H88Mo12N20O76S16
_cod_original_cell_volume 21901.04
_cod_database_code 1534982

loop_
_symmetry_equiv_pos_as_xyz
x,y,z
-x,y,-z+1/2
-x,-y,-z
x,-y,z-1/2
x+1/2,y+1/2,z
-x+1/2,y+1/2,-z+1/2
-x+1/2,-y+1/2,-z
x+1/2,-y+1/2,z-1/2

loop_
_atom_site_label
_atom_site_type_symbol
_atom_site_fract_x
_atom_site_fract_y
_atom_site_fract_z
_atom_site_occupancy
_atom_site_U_iso_or_equiv
O14 O-2 0.15454 0.4579 0.0048 1 0.0
O24 O-2 0.03809 0.6922 -0.1054 1 0.0
O69 O-2 0.1935 0.6389 0.334 1 0.0
S5 S+4 0.10017 0.4588 -0.10847 1 0.0
O36 O-2 0.06654 0.6534 0.0053 1 0.0
O60 O-2 0.01227 0.6898 -0.0372 1 0.0
O56 O-2 0.0912 0.8012 -0.1729 1 0.0
N6 N-3 0.0788 0.8212 -0.0312 1 0.0
N5 N-3 -0.043 0.674 -0.1316 1 0.0
O34 O-2 0.07671 0.7636 0.0731 1 0.0
O19 O-2 0.2116 0.8257 0.1535 1 0.0
O9 O-2 0.1389 0.0647 -0.0805 1 0.0
N10 N-3 -0.0278 0.6312 -0.2142 1 0.0
N22 N-3 0.1011 0.059 -0.2444 0.5 0.0
O65 O-2 0.0701 0.1192 -0.0474 1 0.0
O28 O-2 0.169 0.5857 0.0846 1 0.0
N14 N-3 0.2905 0.6485 0.2731 0.75 0.0
Mo6 Mo+5 0.1421 0.4926 0.19963 1 0.0
N1 N-3 0.1483 0.1323 0.0961 1 0.0
O52 O-2 0.2312 0.6584 0.1917 1 0.0
S13 S+4 0.18372 0.644 0.27358 1 0.0
O11 O-2 0.02758 0.5613 -0.1849 1 0.0
O3 O-2 0.07181 0.0639 0.1133 1 0.0
O41 O-2 0.12455 0.0296 0.1557 1 0.0
O73 O-2 -0.1022 0.7221 -0.1209 0.5 0.0
N13 N-3 0.0475 0.4429 -0.2551 0.75 0.0
O17 O-2 0.11251 0.4542 0.1331 1 0.0
Mo5 Mo+5 0.09296 0.52603 0.16053 1 0.0
O12 O-2 0.00293 0.5575 -0.1078 1 0.0
Mo12 Mo+5 0.03199 0.60011 -0.06492 1 0.0
O22 O-2 0.10292 0.9301 -0.0915 1 0.0
O5 O-2 0.08572 0.4593 0.2008 1 0.0
O35 O-2 0.0922 0.6187 0.1005 1 0.0
S6 S+4 0.17088 0.7164 -0.09036 1 0.0
N19 N-3 0.2667 0.4286 0.1524 0.5 0.0
O32 O-2 0.15835 0.8685 0.1152 1 0.0
O53 O-2 0.1695 0.0309 0.027 1 0.0
O79 O-2 0.1029 0.308 0.0149 0.5 0.0
O74 O-2 0.0022 0.8139 -0.1714 0.5 0.0
O58 O-2 0.06037 0.6909 -0.1799 1 0.0
Mo1 Mo+5 0.16238 0.52745 -0.04515 1 0.0
O78 O-2 0.1854 0.2017 0.0079 0.5 0.0
O8 O-2 0.24258 0.7864 0.267 1 0.0
N16 N-3 0.2601 0.6146 0.3274 0.75 0.0
O64 O-2 0.1504 0.0276 0.2531 1 0.0
N2 N-3 0.1118 0.53 0.0279 1 0.0
Mo2 Mo+5 0.18986 0.49465 0.05668 1 0.0
O40 O-2 0.22305 0.5488 0.1249 1 0.0
Mo8 Mo+5 0.21306 0.75889 0.21468 1 0.0
O71 O-2 0.2597 0.6458 0.1495 1 0.0
S15 S+4 0.23119 0.6433 0.13596 1 0.0
O4 O-2 0.03509 0.9218 0.1073 1 0.0
Mo9 Mo+5 0.1357 0.98423 -0.04359 1 0.0
O23 O-2 0.05785 0.525 -0.0708 1 0.0
O80 O-2 0.2659 0.928 0.0101 0.5 0.0
O1 O-2 0.1772 0.459 -0.0698 1 0.0
Mo4 Mo+5 0.05545 0.86326 0.09305 1 0.0
Mo11 Mo+5 0.05333 0.60191 -0.12924 1 0.0
O39 O-2 0.18682 0.4191 0.1187 1 0.0
O75 O-2 0.313 0.7837 0.2334 0.5 0.0
S1 S+4 0.11497 0.6713 -0.07871 1 0.0
O2 O-2 0.20972 0.4217 0.0496 1 0.0
N8 N-3 0.1733 0.7583 0.042 1 0.0
S11 S+4 0.07646 0.7155 0.18895 1 0.0
O16 O-2 0.09 0.8933 0.1495 1 0.0
O18 O-2 0.12348 0.5884 0.2115 1 0.0
O15 O-2 0.05921 0.9266 0.0363 1 0.0
O46 O-2 0.05796 0.4857 0.0921 1 0.0
N9 N-3 0.1317 0.7565 0.1648 1 0.0
S3 S+4 0.1376 0.93053 0.07574 1 0.0
O68 O-2 0.0453 0.8282 -0.2234 1 0.0
O67 O-2 0.0728 0.7241 0.2381 1 0.0
Mo10 Mo+5 0.12541 0.86527 -0.11402 1 0.0
S14 S+4 0.19344 0.9792 0.06624 1 0.0
Mo3 Mo+5 0.08719 0.98316 0.09853 1 0.0
S10 S+4 0.01612 0.7875 -0.03001 1 0.0
N25 N-3 -0.132 0.802 -0.238 0.5 0.0
S2 S+4 0.17493 0.59767 0.14475 1 0.0
O42 O-2 0.0931 0.0643 0.0427 1 0.0
O59 O-2 0.03288 0.5217 -0.0018 1 0.0
O27 O-2 0.09108 0.6548 -0.0685 1 0.0
S9 S+4 0.087 0.0463 -0.0175 1 0.0
N24 N-3 0.0163 0.031 -0.0216 0.5 0.0
S8 S+4 0.14667 0.9796 0.20365 1 0.0
O6 O-2 0.14415 0.4214 0.248 1 0.0
O25 O-2 0.13734 0.6216 -0.033 1 0.0
O70 O-2 0.2165 0.0279 0.0685 1 0.0
N7 N-3 0.2228 0.4787 0.2314 1 0.0
O62 O-2 0.1892 0.7238 -0.1147 1 0.0
O33 O-2 0.13408 0.8991 0.02 1 0.0
O13 O-2 0.19106 0.59 0.0124 1 0.0
N26 N-3 0.1913 0.095 0.3487 0.5 0.0
O47 O-2 0.16718 0.4148 0.1797 1 0.0
O61 O-2 0.0936 0.3788 -0.1419 1 0.0
O77 O-2 0.0714 0.04 -0.1796 0.5 0.0
O26 O-2 0.12211 0.7652 -0.0608 1 0.0
O63 O-2 0.1727 0.2873 0.1389 1 0.0
O38 O-2 0.16187 0.6226 -0.1021 1 0.0
O51 O-2 0.20801 0.6621 0.2641 1 0.0
N11 N-3 0.1349 0.3585 -0.1786 0.75 0.0
O10 O-2 0.1266 0.9243 -0.1644 1 0.0
S7 S+4 0.16386 0.3778 0.1244 1 0.0
O29 O-2 0.14827 0.58 0.1441 1 0.0
O57 O-2 0.08003 0.5245 -0.1461 1 0.0
N3 N-3 -0.0117 0.3899 -0.0662 1 0.0
N21 N-3 -0.0543 0.3404 -0.4205 0.5 0.0
O50 O-2 0.17038 0.0008 0.1929 1 0.0
O76 O-2 0.0543 0.2041 0.031 0.5 0.0
S4 S+4 0.0676 0.66923 0.06129 1 0.0
N12 N-3 0.2629 0.8667 0.169 0.75 0.0
O7 O-2 0.22171 0.9639 0.2302 1 0.0
O20 O-2 0.18763 0.8282 0.226 1 0.0
N15 N-3 -0.0795 0.7907 -0.213 0.75 0.0
N18 N-3 0.2028 0.5464 -0.1339 0.75 0.0
O45 O-2 0.06885 0.6206 0.1703 1 0.0
O66 O-2 -0.0112 0.8212 -0.0606 1 0.0
S16 S+4 0.05497 0.4593 0.03471 1 0.0
O37 O-2 0.12551 0.491 -0.1103 1 0.0
O72 O-2 0.04242 0.374 0.0242 1 0.0
O31 O-2 0.11268 0.8992 0.0772 1 0.0
O55 O-2 0.1458 0.7655 -0.1319 1 0.0
Mo7 Mo+5 0.19585 0.90982 0.18258 1 0.0
O48 O-2 0.17814 0.5485 0.2554 1 0.0
O49 O-2 0.19355 0.9988 0.1223 1 0.0
O54 O-2 0.114 0.0647 -0.0158 1 0.0
O30 O-2 0.17799 0.6944 0.1523 1 0.0
O43 O-2 0.02261 0.7992 0.0309 1 0.0
N17 N-3 -0.035 0.9158 -0.1625 0.75 0.0
S12 S+4 0.06437 0.79 -0.17174 1 0.0
O21 O-2 0.15755 0.894 -0.049 1 0.0
N20 N-3 0.2818 0.7646 0.3892 0.5 0.0
N23 N-3 0.1426 0.286 -0.0122 0.5 0.0
O44 O-2 0.05355 0.7652 0.1442 1 0.0
N4 N-3 0.1083 0.6296 -0.199 1 0.0
